data_7237884
loop_
_publ_author_name
'Yano, Yoshio'
'Ono, Toshikazu'
'Hatanaka, Sou'
'Gryko, Daniel T.'
'Hisaeda, Yoshio'

_publ_section_title
;
 Salt--cocrystal continuum for photofunction modulation:
 stimuli-responsive fluorescence color-tuning of pyridine-modified
 intramolecular charge-transfer dyes and acid complexes
;
_journal_issue 29
_journal_name_full 'Journal of Materials Chemistry C'
_journal_page_first 8847
_journal_paper_doi 10.1039/C9TC02524C
_journal_volume 7
_journal_year 2019
_chemical_formula_moiety '2(C7 H7 O3 S), C30 H26 N4, 2(C H4 O)'
_chemical_formula_sum 'C46 H48 N4 O8 S2'
_chemical_formula_weight 849.00
_space_group_crystal_system monoclinic
_space_group_IT_number 14
_space_group_name_Hall '-P 2yn'
_space_group_name_H-M_alt 'P 1 21/n 1'
_atom_sites_solution_hydrogens mixed
_atom_sites_solution_primary dual
_audit_creation_date 2019-02-01
_audit_creation_method
;
Olex2 1.2-ac3
(compiled 2017.02.24 svn.r3390 for Rigaku Oxford Diffraction, GUI svn.r5318)
;
_cell_angle_alpha 90
_cell_angle_beta 99.073(4)
_cell_angle_gamma 90
_cell_formula_units_Z 2
_cell_length_a 16.5791(7)
_cell_length_b 7.7313(3)
_cell_length_c 17.2465(8)
_cell_measurement_reflns_used 4851
_cell_measurement_temperature 298
_cell_measurement_theta_max 26.5000
_cell_measurement_theta_min 2.8870
_cell_volume 2182.96(16)
_computing_cell_refinement 'CrysAlisPro 1.171.39.34a (Rigaku OD, 2017)'
_computing_data_collection 'CrysAlisPro 1.171.39.34a (Rigaku OD, 2017)'
_computing_data_reduction 'CrysAlisPro 1.171.39.34a (Rigaku OD, 2017)'
_computing_molecular_graphics 'Olex2 (Dolomanov et al., 2009)'
_computing_publication_material 'Olex2 (Dolomanov et al., 2009)'
_computing_structure_refinement 'ShelXL (Sheldrick, 2015)'
_computing_structure_solution 'ShelXT (Sheldrick, 2015)'
_diffrn_ambient_temperature 298
_diffrn_detector 'CCD plate'
_diffrn_detector_area_resol_mean 6.827
_diffrn_detector_type CCD
_diffrn_measured_fraction_theta_full 0.999
_diffrn_measured_fraction_theta_max 0.999
_diffrn_measurement_details
;
List of Runs (angles in degrees, time in seconds):

  # Type    Start    End  Width  t~exp~   \w     \q     \k     \f   Frames
--------------------------------------------------------------------------
  1  \w    -74.00 119.00   1.00   10.46    --   30.00  54.00  60.00  193
  2  \w    -74.00 119.00   1.00   10.46    --   30.00  54.00 150.00  193
;
_diffrn_measurement_device 'two-circle diffractometer'
_diffrn_measurement_device_type 'XtaLAB Mini (JP)'
_diffrn_measurement_method '\w scans'
_diffrn_orient_matrix_type 'CrysAlisPro convention (1999,Acta A55,543-557)'
_diffrn_orient_matrix_UB_11 0.0288550000
_diffrn_orient_matrix_UB_12 -0.0012440000
_diffrn_orient_matrix_UB_13 -0.0262810000
_diffrn_orient_matrix_UB_21 0.0319579000
_diffrn_orient_matrix_UB_22 0.0150602000
_diffrn_orient_matrix_UB_23 0.0318061000
_diffrn_orient_matrix_UB_31 0.0049001000
_diffrn_orient_matrix_UB_32 -0.0904933000
_diffrn_orient_matrix_UB_33 0.0056305000
_diffrn_radiation_monochromator graphite
_diffrn_radiation_probe x-ray
_diffrn_radiation_type MoK\a
_diffrn_radiation_wavelength 0.71073
_diffrn_reflns_av_R_equivalents 0.0197
_diffrn_reflns_av_unetI/netI 0.0197
_diffrn_reflns_Laue_measured_fraction_full 0.999
_diffrn_reflns_Laue_measured_fraction_max 0.999
_diffrn_reflns_limit_h_max 20
_diffrn_reflns_limit_h_min -20
_diffrn_reflns_limit_k_max 9
_diffrn_reflns_limit_k_min -9
_diffrn_reflns_limit_l_max 19
_diffrn_reflns_limit_l_min -21
_diffrn_reflns_number 14532
_diffrn_reflns_point_group_measured_fraction_full 0.999
_diffrn_reflns_point_group_measured_fraction_max 0.999
_diffrn_reflns_theta_full 25.242
_diffrn_reflns_theta_max 26.367
_diffrn_reflns_theta_min 2.893
_diffrn_source 'fine-focus sealed X-ray tube'
_diffrn_source_type 'Rigaku (Mo) X-ray Source'
_exptl_absorpt_coefficient_mu 0.180
_exptl_absorpt_correction_T_max 1.00000
_exptl_absorpt_correction_T_min 0.94765
_exptl_absorpt_correction_type multi-scan
_exptl_absorpt_process_details
;
CrysAlisPro 1.171.39.34a (Rigaku Oxford Diffraction, 2017)
Empirical absorption correction using spherical harmonics,
 implemented in SCALE3 ABSPACK scaling algorithm.
;
_exptl_crystal_colour yellow
_exptl_crystal_colour_primary yellow
_exptl_crystal_density_diffrn 1.292
_exptl_crystal_description block
_exptl_crystal_F_000 896
_exptl_crystal_size_max 0.55
_exptl_crystal_size_mid 0.35
_exptl_crystal_size_min 0.35
_refine_diff_density_max 0.207
_refine_diff_density_min -0.287
_refine_diff_density_rms 0.039
_refine_ls_extinction_method none
_refine_ls_goodness_of_fit_ref 1.045
_refine_ls_hydrogen_treatment mixed
_refine_ls_matrix_type full
_refine_ls_number_parameters 279
_refine_ls_number_reflns 4466
_refine_ls_number_restraints 0
_refine_ls_restrained_S_all 1.045
_refine_ls_R_factor_all 0.0588
_refine_ls_R_factor_gt 0.0434
_refine_ls_shift/su_max 0.000
_refine_ls_shift/su_mean 0.000
_refine_ls_structure_factor_coef Fsqd
_refine_ls_weighting_details 'w=1/[\s^2^(Fo^2^)+(0.0620P)^2^+0.7800P] where P=(Fo^2^+2Fc^2^)/3'
_refine_ls_weighting_scheme calc
_refine_ls_wR_factor_gt 0.1153
_refine_ls_wR_factor_ref 0.1314
_reflns_Friedel_coverage 0.000
_reflns_number_gt 3517
_reflns_number_total 4466
_reflns_threshold_expression 'I > 2\s(I)'
_cod_data_source_file c9tc02524c20.cif
_cod_data_source_block yano094
_cod_database_code 7237884
_shelx_shelxl_version_number 2017/1
_chemical_oxdiff_usercomment 'm-PyPP-TsOH-CH3OH at 298 K'
_shelx_space_group_comment
;
The symmetry employed for this shelxl refinement is uniquely defined
by the following loop, which should always be used as a source of
symmetry information in preference to the above space-group names.
They are only intended as comments.
;
_diffrn_oxdiff_ac3_digest_frames
;
011eef82a76347dd0769476fe9e9654ebb003867db1
;
_reflns_odcompleteness_completeness 99.85
_reflns_odcompleteness_iscentric 1
_reflns_odcompleteness_theta 26.32
_olex2_refinement_description
;
1. Fixed Uiso
 At 1.2 times of:
  All C(H) groups
 At 1.5 times of:
  All C(H,H,H) groups, All O(H) groups
2.a Aromatic/amide H refined with riding coordinates:
 C3(H3), C5(H5), C8(H8), C7(H7), C6A(H6A), C14(H14), C6(H6), C10(H10),
 C2A(H2A), C13(H13), C5A(H5A), C11(H11), C3A(H3A)
2.b Idealised Me refined as rotating group:
 C15(H15A,H15B,H15C), C7A(H7AA,H7AB,H7AC), C1B(H1BA,H1BB,H1BC)
2.c Idealised tetrahedral OH refined as rotating group:
 O1B(H1B)
;
_olex2_submission_special_instructions 'No special instructions were received'
_oxdiff_exptl_absorpt_empirical_details
;
Empirical correction (ABSPACK) includes:
- Absorption correction using spherical harmonics
- Frame scaling
;
_oxdiff_exptl_absorpt_empirical_full_max 1.069
_oxdiff_exptl_absorpt_empirical_full_min 0.934

loop_
_space_group_symop_operation_xyz
'x, y, z'
'-x+1/2, y+1/2, -z+1/2'
'-x, -y, -z'
'x-1/2, -y-1/2, z-1/2'

loop_
_atom_site_label
_atom_site_type_symbol
_atom_site_fract_x
_atom_site_fract_y
_atom_site_fract_z
_atom_site_U_iso_or_equiv
_atom_site_adp_type
_atom_site_occupancy
_atom_site_site_symmetry_order
_atom_site_calc_flag
_atom_site_refinement_flags_posn
S1A S 0.83639(3) 0.33768(6) 0.68346(3) 0.04860(16) Uani 1 1 d .
O1A O 0.77535(9) 0.2820(2) 0.73070(9) 0.0600(4) Uani 1 1 d .
N1 N 0.44917(9) 0.85979(19) 0.55366(9) 0.0422(4) Uani 1 1 d .
O2A O 0.79781(11) 0.4281(2) 0.61402(10) 0.0722(5) Uani 1 1 d .
N2 N 0.62247(11) 0.3901(2) 0.67039(10) 0.0491(4) Uani 1 1 d .
O3A O 0.90355(10) 0.4307(2) 0.72774(11) 0.0791(5) Uani 1 1 d .
C4 C 0.53329(10) 0.6023(2) 0.60610(9) 0.0378(4) Uani 1 1 d .
C2 C 0.52385(10) 0.7709(2) 0.56724(10) 0.0392(4) Uani 1 1 d .
C1 C 0.46029(10) 1.0007(2) 0.50703(10) 0.0396(4) Uani 1 1 d .
C9 C 0.38316(11) 0.8484(2) 0.59742(11) 0.0424(4) Uani 1 1 d .
C3 C 0.58076(11) 0.8542(2) 0.52985(10) 0.0414(4) Uani 1 1 d .
H3 H 0.634620 0.821434 0.529167 0.050 Uiso 1 1 calc R
C5 C 0.61099(11) 0.5480(2) 0.63856(10) 0.0434(4) Uani 1 1 d .
H5 H 0.655344 0.621520 0.638236 0.052 Uiso 1 1 calc R
C1A C 0.87890(12) 0.1471(2) 0.65050(10) 0.0436(4) Uani 1 1 d .
C8 C 0.46914(11) 0.4868(2) 0.60893(11) 0.0459(4) Uani 1 1 d .
H8 H 0.416292 0.517392 0.586678 0.055 Uiso 1 1 calc R
O1B O 0.72205(13) 0.5907(4) 0.48195(13) 0.1051(7) Uani 1 1 d .
H1B H 0.744663 0.533433 0.519155 0.158 Uiso 1 1 calc GR
C7 C 0.48353(13) 0.3276(2) 0.64448(12) 0.0527(5) Uani 1 1 d .
H7 H 0.440241 0.252902 0.647825 0.063 Uiso 1 1 calc R
C6A C 0.83562(14) -0.0064(2) 0.64448(12) 0.0545(5) Uani 1 1 d .
H6A H 0.783221 -0.010017 0.657290 0.065 Uiso 1 1 calc R
C14 C 0.39796(12) 0.8375(3) 0.67768(12) 0.0530(5) Uani 1 1 d .
H14 H 0.451195 0.837119 0.704574 0.064 Uiso 1 1 calc R
C6 C 0.56157(13) 0.2796(3) 0.67483(12) 0.0553(5) Uani 1 1 d .
H6 H 0.571984 0.171811 0.698170 0.066 Uiso 1 1 calc R
C10 C 0.30363(12) 0.8530(3) 0.55769(13) 0.0602(6) Uani 1 1 d .
H10 H 0.293636 0.860399 0.503198 0.072 Uiso 1 1 calc R
C2A C 0.95549(14) 0.1520(3) 0.62975(15) 0.0618(6) Uani 1 1 d .
H2A H 0.984805 0.255009 0.633578 0.074 Uiso 1 1 calc R
C12 C 0.25246(14) 0.8319(3) 0.68041(15) 0.0656(6) Uani 1 1 d .
C13 C 0.33235(15) 0.8272(3) 0.71799(14) 0.0662(6) Uani 1 1 d .
H13 H 0.342406 0.816735 0.772380 0.079 Uiso 1 1 calc R
C5A C 0.87042(16) -0.1541(3) 0.61940(14) 0.0653(6) Uani 1 1 d .
H5A H 0.841254 -0.257328 0.616251 0.078 Uiso 1 1 calc R
C4A C 0.94770(16) -0.1521(3) 0.59887(14) 0.0652(6) Uani 1 1 d .
C11 C 0.23952(13) 0.8466(3) 0.59978(15) 0.0697(7) Uani 1 1 d .
H11 H 0.186275 0.852408 0.573089 0.084 Uiso 1 1 calc R
C3A C 0.98911(16) 0.0037(3) 0.60314(16) 0.0729(7) Uani 1 1 d .
H3A H 1.040414 0.008968 0.587880 0.088 Uiso 1 1 calc R
C15 C 0.18116(18) 0.8202(5) 0.7258(2) 0.1010(10) Uani 1 1 d .
H15A H 0.188387 0.721830 0.760151 0.151 Uiso 1 1 calc GR
H15B H 0.131172 0.807923 0.689648 0.151 Uiso 1 1 calc GR
H15C H 0.178886 0.923524 0.756256 0.151 Uiso 1 1 calc GR
C7A C 0.9862(2) -0.3163(4) 0.5731(2) 0.0997(10) Uani 1 1 d .
H7AA H 1.009398 -0.381535 0.618526 0.150 Uiso 1 1 calc GR
H7AB H 1.028252 -0.286703 0.543058 0.150 Uiso 1 1 calc GR
H7AC H 0.945155 -0.384463 0.541396 0.150 Uiso 1 1 calc GR
C1B C 0.7780(3) 0.6356(7) 0.4346(2) 0.1482(18) Uani 1 1 d .
H1BA H 0.750425 0.653783 0.381994 0.222 Uiso 1 1 calc GR
H1BB H 0.817303 0.544330 0.434849 0.222 Uiso 1 1 calc GR
H1BC H 0.805385 0.740056 0.453924 0.222 Uiso 1 1 calc GR
H2 H 0.6753(18) 0.360(4) 0.6929(16) 0.089(9) Uiso 1 1 d .

loop_
_atom_site_aniso_label
_atom_site_aniso_U_11
_atom_site_aniso_U_22
_atom_site_aniso_U_33
_atom_site_aniso_U_23
_atom_site_aniso_U_13
_atom_site_aniso_U_12
S1A 0.0510(3) 0.0351(2) 0.0561(3) -0.0027(2) -0.0026(2) 0.00419(19)
O1A 0.0590(8) 0.0582(9) 0.0637(9) 0.0090(7) 0.0121(7) 0.0202(7)
N1 0.0356(7) 0.0405(8) 0.0503(9) 0.0128(7) 0.0063(6) 0.0078(6)
O2A 0.0850(11) 0.0516(9) 0.0757(10) 0.0222(8) -0.0004(9) 0.0101(8)
N2 0.0505(9) 0.0444(9) 0.0497(9) 0.0089(7) -0.0006(7) 0.0138(7)
O3A 0.0618(9) 0.0601(10) 0.1086(13) -0.0412(9) -0.0079(9) 0.0015(8)
C4 0.0411(9) 0.0362(8) 0.0352(8) 0.0026(7) 0.0030(7) 0.0050(7)
C2 0.0361(8) 0.0383(9) 0.0416(9) 0.0045(7) 0.0012(7) 0.0063(7)
C1 0.0374(8) 0.0373(9) 0.0435(9) 0.0074(7) 0.0042(7) 0.0053(7)
C9 0.0372(9) 0.0369(9) 0.0535(10) 0.0079(8) 0.0087(7) 0.0038(7)
C3 0.0367(9) 0.0392(9) 0.0474(10) 0.0073(8) 0.0040(7) 0.0076(7)
C5 0.0436(9) 0.0399(9) 0.0446(10) 0.0045(8) 0.0005(7) 0.0056(8)
C1A 0.0524(10) 0.0355(9) 0.0414(9) -0.0006(7) 0.0031(8) 0.0000(8)
C8 0.0435(9) 0.0435(10) 0.0488(10) 0.0029(8) 0.0018(8) 0.0030(8)
O1B 0.0803(13) 0.1283(19) 0.0992(16) 0.0082(14) -0.0088(11) 0.0299(13)
C7 0.0594(12) 0.0404(10) 0.0585(12) 0.0056(9) 0.0101(9) -0.0032(9)
C6A 0.0640(12) 0.0399(10) 0.0612(12) -0.0035(9) 0.0150(10) -0.0092(9)
C14 0.0451(10) 0.0607(12) 0.0526(11) -0.0012(9) 0.0063(9) 0.0040(9)
C6 0.0710(13) 0.0369(9) 0.0573(12) 0.0123(9) 0.0081(10) 0.0090(10)
C10 0.0422(10) 0.0782(15) 0.0587(12) 0.0168(11) 0.0037(9) 0.0040(10)
C2A 0.0591(13) 0.0413(11) 0.0866(16) -0.0076(10) 0.0161(11) -0.0074(9)
C12 0.0527(12) 0.0682(14) 0.0806(16) 0.0080(12) 0.0254(11) 0.0059(11)
C13 0.0654(14) 0.0829(17) 0.0530(12) 0.0023(11) 0.0176(10) 0.0061(12)
C5A 0.0878(16) 0.0354(10) 0.0750(15) -0.0075(10) 0.0197(13) -0.0113(10)
C4A 0.0839(16) 0.0444(11) 0.0690(14) -0.0111(10) 0.0170(12) 0.0053(11)
C11 0.0377(10) 0.0922(18) 0.0790(16) 0.0163(14) 0.0082(10) 0.0039(11)
C3A 0.0661(14) 0.0587(13) 0.0990(19) -0.0102(13) 0.0282(13) 0.0030(11)
C15 0.0743(18) 0.134(3) 0.105(2) 0.017(2) 0.0457(17) 0.0113(18)
C7A 0.115(2) 0.0596(15) 0.129(3) -0.0265(16) 0.033(2) 0.0150(16)
C1B 0.152(4) 0.215(5) 0.081(2) 0.010(3) 0.029(3) -0.006(4)

loop_
_atom_type_symbol
_atom_type_description
_atom_type_scat_dispersion_real
_atom_type_scat_dispersion_imag
_atom_type_scat_source
C C 0.0033 0.0016 'International Tables Vol C Tables 4.2.6.8 and 6.1.1.4'
H H 0.0000 0.0000 'International Tables Vol C Tables 4.2.6.8 and 6.1.1.4'
N N 0.0061 0.0033 'International Tables Vol C Tables 4.2.6.8 and 6.1.1.4'
O O 0.0106 0.0060 'International Tables Vol C Tables 4.2.6.8 and 6.1.1.4'
S S 0.1246 0.1234 'International Tables Vol C Tables 4.2.6.8 and 6.1.1.4'

loop_
_geom_angle_atom_site_label_1
_geom_angle_atom_site_label_2
_geom_angle_atom_site_label_3
_geom_angle
_geom_angle_site_symmetry_1
_geom_angle_site_symmetry_3
O1A S1A C1A 106.28(9) . .
O2A S1A O1A 110.47(9) . .
O2A S1A C1A 106.49(9) . .
O3A S1A O1A 113.42(11) . .
O3A S1A O2A 113.69(11) . .
O3A S1A C1A 105.86(9) . .
C2 N1 C9 127.73(14) . .
C1 N1 C2 106.72(14) . .
C1 N1 C9 122.66(14) . .
C5 N2 H2 117.5(17) . .
C6 N2 C5 123.18(17) . .
C6 N2 H2 119.3(17) . .
C5 C4 C2 118.70(16) . .
C5 C4 C8 117.20(16) . .
C8 C4 C2 124.00(15) . .
N1 C2 C4 122.73(15) . .
C3 C2 N1 110.09(14) . .
C3 C2 C4 126.64(15) . .
N1 C1 C3 142.13(16) . 3_676
C1 C1 N1 108.37(18) 3_676 .
C1 C1 C3 109.50(19) 3_676 3_676
C14 C9 N1 120.55(16) . .
C14 C9 C10 120.37(18) . .
C10 C9 N1 119.06(17) . .
C2 C3 C1 105.33(15) . 3_676
C2 C3 H3 127.3 . .
C1 C3 H3 127.3 3_676 .
N2 C5 C4 120.28(17) . .
N2 C5 H5 119.9 . .
C4 C5 H5 119.9 . .
C6A C1A S1A 120.78(15) . .
C2A C1A S1A 119.57(14) . .
C2A C1A C6A 119.65(18) . .
C4 C8 H8 119.8 . .
C7 C8 C4 120.48(17) . .
C7 C8 H8 119.8 . .
C1B O1B H1B 109.5 . .
C8 C7 H7 120.0 . .
C6 C7 C8 119.92(19) . .
C6 C7 H7 120.0 . .
C1A C6A H6A 120.1 . .
C5A C6A C1A 119.8(2) . .
C5A C6A H6A 120.1 . .
C9 C14 H14 120.6 . .
C9 C14 C13 118.81(19) . .
C13 C14 H14 120.6 . .
N2 C6 C7 118.89(18) . .
N2 C6 H6 120.6 . .
C7 C6 H6 120.6 . .
C9 C10 H10 120.3 . .
C11 C10 C9 119.4(2) . .
C11 C10 H10 120.3 . .
C1A C2A H2A 120.0 . .
C1A C2A C3A 120.1(2) . .
C3A C2A H2A 120.0 . .
C13 C12 C15 121.6(2) . .
C11 C12 C13 117.5(2) . .
C11 C12 C15 121.0(2) . .
C14 C13 H13 118.8 . .
C12 C13 C14 122.4(2) . .
C12 C13 H13 118.8 . .
C6A C5A H5A 119.3 . .
C6A C5A C4A 121.4(2) . .
C4A C5A H5A 119.3 . .
C5A C4A C3A 118.0(2) . .
C5A C4A C7A 121.0(2) . .
C3A C4A C7A 121.1(2) . .
C10 C11 H11 119.2 . .
C12 C11 C10 121.6(2) . .
C12 C11 H11 119.2 . .
C2A C3A H3A 119.4 . .
C4A C3A C2A 121.1(2) . .
C4A C3A H3A 119.4 . .
C12 C15 H15A 109.5 . .
C12 C15 H15B 109.5 . .
C12 C15 H15C 109.5 . .
H15A C15 H15B 109.5 . .
H15A C15 H15C 109.5 . .
H15B C15 H15C 109.5 . .
C4A C7A H7AA 109.5 . .
C4A C7A H7AB 109.5 . .
C4A C7A H7AC 109.5 . .
H7AA C7A H7AB 109.5 . .
H7AA C7A H7AC 109.5 . .
H7AB C7A H7AC 109.5 . .
O1B C1B H1BA 109.5 . .
O1B C1B H1BB 109.5 . .
O1B C1B H1BC 109.5 . .
H1BA C1B H1BB 109.5 . .
H1BA C1B H1BC 109.5 . .
H1BB C1B H1BC 109.5 . .

loop_
_geom_bond_atom_site_label_1
_geom_bond_atom_site_label_2
_geom_bond_distance
_geom_bond_site_symmetry_2
S1A O1A 1.4607(16) .
S1A O2A 1.4461(15) .
S1A O3A 1.4396(15) .
S1A C1A 1.7656(18) .
N1 C2 1.403(2) .
N1 C1 1.384(2) .
N1 C9 1.427(2) .
N2 C5 1.340(2) .
N2 C6 1.334(3) .
N2 H2 0.93(3) .
C4 C2 1.463(2) .
C4 C5 1.386(2) .
C4 C8 1.396(3) .
C2 C3 1.383(2) .
C1 C1 1.376(3) 3_676
C1 C3 1.411(2) 3_676
C9 C14 1.370(3) .
C9 C10 1.387(3) .
C3 H3 0.9300 .
C5 H5 0.9300 .
C1A C6A 1.382(3) .
C1A C2A 1.373(3) .
C8 H8 0.9300 .
C8 C7 1.379(3) .
O1B H1B 0.8200 .
O1B C1B 1.373(4) .
C7 H7 0.9300 .
C7 C6 1.368(3) .
C6A H6A 0.9300 .
C6A C5A 1.380(3) .
C14 H14 0.9300 .
C14 C13 1.383(3) .
C6 H6 0.9300 .
C10 H10 0.9300 .
C10 C11 1.379(3) .
C2A H2A 0.9300 .
C2A C3A 1.384(3) .
C12 C13 1.380(3) .
C12 C11 1.378(3) .
C12 C15 1.520(3) .
C13 H13 0.9300 .
C5A H5A 0.9300 .
C5A C4A 1.382(3) .
C4A C3A 1.383(3) .
C4A C7A 1.518(3) .
C11 H11 0.9300 .
C3A H3A 0.9300 .
C15 H15A 0.9600 .
C15 H15B 0.9600 .
C15 H15C 0.9600 .
C7A H7AA 0.9600 .
C7A H7AB 0.9600 .
C7A H7AC 0.9600 .
C1B H1BA 0.9600 .
C1B H1BB 0.9600 .
C1B H1BC 0.9600 .
